data_4506443
loop_
_publ_author_name
'Liao, Sheng-Yun'
'Gu, Wen'
'Yang, Lin-Yan'
'Li, Tian-Hao'
'Tian, Jin-Lei'
'Wang, Li'
'Zhang, Ming'
'Liu, Xin'

_publ_section_title
;
 Series of Novel 3D Heterometallic Frameworks Based on the Co(II)
 Coordination Chains and Ln(III) Coordination Layers
;
_journal_issue 8
_journal_name_full 'Crystal Growth &amp; Design'
_journal_page_first 3927
_journal_paper_doi 10.1021/cg300326e
_journal_volume 12
_journal_year 2012
_chemical_formula_sum 'C40 H28 Ce2 Co N12 O20'
_chemical_formula_weight 1335.91
_chemical_name_systematic
; 
 ? 
;
_space_group_IT_number 2
_symmetry_cell_setting triclinic
_symmetry_space_group_name_Hall '-P 1'
_symmetry_space_group_name_H-M 'P -1'
_atom_sites_solution_hydrogens geom
_atom_sites_solution_primary direct
_atom_sites_solution_secondary difmap
_audit_creation_method SHELXL-97
_cell_angle_alpha 86.260(2)
_cell_angle_beta 84.661(3)
_cell_angle_gamma 64.421(2)
_cell_formula_units_Z 1
_cell_length_a 9.1359(7)
_cell_length_b 10.7085(8)
_cell_length_c 12.7553(9)
_cell_measurement_temperature 293(2)
_cell_measurement_theta_max 54.96632
_cell_measurement_theta_min 6.096354
_cell_volume 1120.25(14)
_computing_structure_refinement 'SHELXL-97 (Sheldrick, 1997)'
_computing_structure_solution 'SHELXS-97 (Sheldrick, 1990)'
_diffrn_ambient_temperature 293(2)
_diffrn_measured_fraction_theta_full 0.995
_diffrn_measured_fraction_theta_max 0.995
_diffrn_radiation_monochromator graphite
_diffrn_radiation_source 'fine-focus sealed tube'
_diffrn_radiation_type MoK\a
_diffrn_radiation_wavelength 0.71075
_diffrn_reflns_av_R_equivalents 0.0304
_diffrn_reflns_av_sigmaI/netI 0.0373
_diffrn_reflns_limit_h_max 11
_diffrn_reflns_limit_h_min -11
_diffrn_reflns_limit_k_max 13
_diffrn_reflns_limit_k_min -13
_diffrn_reflns_limit_l_max 16
_diffrn_reflns_limit_l_min -16
_diffrn_reflns_number 11353
_diffrn_reflns_theta_full 27.48
_diffrn_reflns_theta_max 27.48
_diffrn_reflns_theta_min 3.07
_exptl_absorpt_coefficient_mu 2.461
_exptl_absorpt_correction_T_max 1.0000
_exptl_absorpt_correction_T_min 0.3795
_exptl_absorpt_correction_type multi-scan
_exptl_crystal_colour red
_exptl_crystal_density_diffrn 1.980
_exptl_crystal_density_method 'not measured'
_exptl_crystal_description block
_exptl_crystal_F_000 655
_exptl_crystal_size_max 0.35
_exptl_crystal_size_mid 0.26
_exptl_crystal_size_min 0.24
_refine_diff_density_max 0.793
_refine_diff_density_min -1.978
_refine_diff_density_rms 0.126
_refine_ls_extinction_method none
_refine_ls_goodness_of_fit_ref 1.227
_refine_ls_hydrogen_treatment mixed
_refine_ls_matrix_type full
_refine_ls_number_parameters 352
_refine_ls_number_reflns 5102
_refine_ls_number_restraints 8
_refine_ls_restrained_S_all 1.226
_refine_ls_R_factor_all 0.0324
_refine_ls_R_factor_gt 0.0311
_refine_ls_shift/su_max 0.000
_refine_ls_shift/su_mean 0.000
_refine_ls_structure_factor_coef Fsqd
_refine_ls_weighting_details 'calc w=1/[\s^2^(Fo^2^)+(0.0221P)^2^+2.4447P] where P=(Fo^2^+2Fc^2^)/3'
_refine_ls_weighting_scheme calc
_refine_ls_wR_factor_gt 0.0761
_refine_ls_wR_factor_ref 0.0767
_reflns_number_gt 4993
_reflns_number_total 5102
_reflns_threshold_expression >2sigma(I)
_cod_data_source_file cg300326e_si_003.cif
_cod_data_source_block co-ce
_cod_original_sg_symbol_H-M P-1
_cod_database_code 4506443

loop_
_symmetry_equiv_pos_as_xyz
'x, y, z'
'-x, -y, -z'

loop_
_atom_site_label
_atom_site_type_symbol
_atom_site_fract_x
_atom_site_fract_y
_atom_site_fract_z
_atom_site_U_iso_or_equiv
_atom_site_adp_type
_atom_site_occupancy
_atom_site_symmetry_multiplicity
_atom_site_calc_flag
_atom_site_refinement_flags
Ce1 Ce 0.21147(2) 0.048282(17) -0.011660(14) 0.01079(6) Uani 1 1 d D
Co1 Co 1.0000 0.5000 -0.5000 0.01214(13) Uani 1 2 d S
O2 O 0.1634(3) -0.0370(3) 0.1752(2) 0.0219(5) Uani 1 1 d .
O4 O 0.2435(4) 0.1796(3) 0.6702(2) 0.0280(6) Uani 1 1 d .
O1 O 0.2990(3) 0.0909(3) 0.16842(19) 0.0187(5) Uani 1 1 d .
C3 C 0.2552(4) 0.0798(3) 0.5063(3) 0.0157(7) Uani 1 1 d .
C2 C 0.2561(4) 0.0972(4) 0.3971(3) 0.0172(7) Uani 1 1 d .
H2 H 0.2604 0.1762 0.3651 0.021 Uiso 1 1 calc R
N2 N 0.1241(4) -0.2891(3) 0.5090(3) 0.0197(6) Uani 1 1 d .
O9 O 0.0316(3) 0.1690(3) -0.1646(2) 0.0263(6) Uani 1 1 d D
O10 O 0.3844(3) -0.0279(3) -0.1870(2) 0.0208(5) Uani 1 1 d D
O7 O 0.0012(3) 0.7384(3) -0.0735(2) 0.0247(6) Uani 1 1 d .
C7 C 0.4231(4) 0.3800(3) -0.1022(3) 0.0117(6) Uani 1 1 d .
O3 O 0.1936(3) 0.3138(2) 0.5258(2) 0.0200(5) Uani 1 1 d .
N4 N 0.7082(3) 0.5241(3) -0.2146(2) 0.0148(6) Uani 1 1 d .
N1 N 0.2478(4) -0.2646(3) 0.5347(2) 0.0178(6) Uani 1 1 d .
C9 C 0.2840(4) 0.6299(3) -0.1061(3) 0.0118(6) Uani 1 1 d .
C18 C 0.2304(4) 0.1997(3) 0.5734(3) 0.0157(7) Uani 1 1 d .
O6 O 0.5420(3) 0.1503(3) -0.0328(2) 0.0266(6) Uani 1 1 d .
C4 C 0.2590(5) -0.0425(4) 0.5534(3) 0.0177(7) Uani 1 1 d .
H4 H 0.2630 -0.0572 0.6260 0.021 Uiso 1 1 calc R
O8 O 0.1308(3) 0.8661(2) -0.0538(2) 0.0193(5) Uani 1 1 d .
C14 C 0.2876(5) -0.4652(4) 0.5994(3) 0.0241(8) Uani 1 1 d .
H14 H 0.3307 -0.5510 0.6344 0.029 Uiso 1 1 calc R
O5 O 0.2834(3) 0.2415(3) -0.0647(2) 0.0257(6) Uani 1 1 d .
C10 C 0.4258(4) 0.6387(3) -0.1458(3) 0.0134(6) Uani 1 1 d .
H10 H 0.4286 0.7242 -0.1583 0.016 Uiso 1 1 calc R
N5 N 0.7600(4) 0.4810(3) -0.3134(2) 0.0208(6) Uani 1 1 d .
C6 C 0.2495(5) -0.1227(4) 0.3828(3) 0.0200(7) Uani 1 1 d .
H6 H 0.2438 -0.1895 0.3423 0.024 Uiso 1 1 calc R
C15 C 0.8020(5) 0.5767(5) -0.1773(3) 0.0285(9) Uani 1 1 d .
H15 H 0.7898 0.6154 -0.1121 0.034 Uiso 1 1 calc R
N3 N 0.1491(4) -0.4113(3) 0.5487(2) 0.0165(6) Uani 1 1 d .
C11 C 0.5636(4) 0.5162(3) -0.1666(3) 0.0140(6) Uani 1 1 d .
C5 C 0.2569(5) -0.1416(4) 0.4900(3) 0.0187(7) Uani 1 1 d .
N6 N 0.8893(4) 0.5033(3) -0.3381(2) 0.0165(6) Uani 1 1 d .
C13 C 0.3531(5) -0.3715(4) 0.5902(3) 0.0264(8) Uani 1 1 d .
H13 H 0.4487 -0.3798 0.6163 0.032 Uiso 1 1 calc R
C1 C 0.2508(4) -0.0031(4) 0.3357(3) 0.0165(7) Uani 1 1 d .
C20 C 0.1287(4) 0.7539(3) -0.0770(3) 0.0131(6) Uani 1 1 d .
C12 C 0.5669(4) 0.3871(3) -0.1415(3) 0.0147(6) Uani 1 1 d .
H12 H 0.6630 0.3069 -0.1507 0.018 Uiso 1 1 calc R
C8 C 0.2823(4) 0.5011(3) -0.0895(3) 0.0122(6) Uani 1 1 d .
H8 H 0.1844 0.4962 -0.0693 0.015 Uiso 1 1 calc R
C17 C 0.2375(4) 0.0189(4) 0.2194(3) 0.0159(7) Uani 1 1 d .
C19 C 0.4174(4) 0.2457(3) -0.0658(3) 0.0145(6) Uani 1 1 d .
C16 C 0.9187(5) 0.5607(5) -0.2562(3) 0.0270(9) Uani 1 1 d .
H16 H 1.0044 0.5853 -0.2541 0.032 Uiso 1 1 calc R
H9A H -0.011(5) 0.125(3) -0.194(3) 0.040 Uiso 1 1 d D
H9B H -0.034(4) 0.2532(16) -0.160(3) 0.040 Uiso 1 1 d D
H10A H 0.4859(16) -0.051(5) -0.185(2) 0.040 Uiso 1 1 d D
H10B H 0.351(4) 0.026(4) -0.2402(19) 0.040 Uiso 1 1 d D

loop_
_atom_site_aniso_label
_atom_site_aniso_U_11
_atom_site_aniso_U_22
_atom_site_aniso_U_33
_atom_site_aniso_U_23
_atom_site_aniso_U_13
_atom_site_aniso_U_12
Ce1 0.01101(10) 0.00791(9) 0.01336(10) -0.00062(6) -0.00062(7) -0.00397(7)
Co1 0.0161(3) 0.0117(3) 0.0117(3) -0.0012(2) 0.0019(2) -0.0094(3)
O2 0.0274(14) 0.0314(14) 0.0165(13) 0.0008(10) -0.0039(11) -0.0215(12)
O4 0.0479(19) 0.0232(14) 0.0137(13) -0.0006(10) -0.0055(12) -0.0153(13)
O1 0.0225(13) 0.0228(13) 0.0157(12) 0.0011(10) -0.0017(10) -0.0143(11)
C3 0.0194(17) 0.0136(15) 0.0167(16) -0.0012(12) -0.0040(13) -0.0089(14)
C2 0.0225(18) 0.0142(16) 0.0174(17) 0.0011(13) -0.0030(14) -0.0102(14)
N2 0.0215(16) 0.0148(14) 0.0270(16) 0.0015(12) -0.0053(13) -0.0114(12)
O9 0.0244(15) 0.0321(15) 0.0253(14) 0.0071(12) -0.0082(12) -0.0146(13)
O10 0.0184(13) 0.0256(14) 0.0169(13) 0.0017(10) 0.0008(10) -0.0087(11)
O7 0.0117(12) 0.0136(12) 0.0469(17) -0.0096(11) 0.0047(11) -0.0037(10)
C7 0.0111(15) 0.0086(14) 0.0144(15) -0.0004(11) 0.0001(12) -0.0035(12)
O3 0.0270(14) 0.0105(11) 0.0218(13) -0.0010(9) -0.0039(11) -0.0069(10)
N4 0.0142(14) 0.0167(14) 0.0141(14) -0.0028(11) 0.0042(11) -0.0080(11)
N1 0.0262(17) 0.0166(14) 0.0172(15) 0.0017(11) -0.0044(12) -0.0151(13)
C9 0.0102(15) 0.0104(14) 0.0128(15) -0.0025(11) -0.0004(12) -0.0024(12)
C18 0.0174(17) 0.0151(16) 0.0165(16) -0.0025(12) 0.0008(13) -0.0088(14)
O6 0.0191(13) 0.0134(12) 0.0361(16) 0.0074(11) -0.0022(12) 0.0025(10)
C4 0.0287(19) 0.0168(16) 0.0130(16) -0.0001(12) -0.0041(14) -0.0143(15)
O8 0.0199(13) 0.0102(11) 0.0270(14) -0.0054(10) 0.0002(11) -0.0056(10)
C14 0.029(2) 0.0215(18) 0.027(2) 0.0088(15) -0.0115(16) -0.0151(16)
O5 0.0220(14) 0.0172(13) 0.0434(17) 0.0031(11) 0.0003(12) -0.0148(11)
C10 0.0170(16) 0.0115(15) 0.0134(15) -0.0012(12) 0.0015(12) -0.0081(13)
N5 0.0183(15) 0.0335(17) 0.0160(15) -0.0063(13) 0.0049(12) -0.0165(14)
C6 0.028(2) 0.0195(17) 0.0175(17) -0.0036(13) -0.0024(14) -0.0149(16)
C15 0.033(2) 0.048(3) 0.0181(18) -0.0076(17) 0.0054(16) -0.031(2)
N3 0.0212(15) 0.0137(13) 0.0184(14) -0.0006(11) -0.0001(12) -0.0112(12)
C11 0.0122(16) 0.0170(16) 0.0138(15) -0.0025(12) 0.0032(12) -0.0077(13)
C5 0.0270(19) 0.0146(16) 0.0202(18) 0.0038(13) -0.0041(14) -0.0143(15)
N6 0.0163(14) 0.0214(15) 0.0145(14) -0.0030(11) 0.0037(11) -0.0112(12)
C13 0.032(2) 0.027(2) 0.029(2) 0.0101(16) -0.0151(17) -0.0192(18)
C1 0.0204(17) 0.0186(16) 0.0134(16) -0.0013(13) -0.0011(13) -0.0108(14)
C20 0.0130(16) 0.0097(14) 0.0158(16) -0.0022(12) 0.0003(12) -0.0042(12)
C12 0.0108(15) 0.0116(15) 0.0191(17) -0.0009(12) 0.0018(13) -0.0027(12)
C8 0.0104(15) 0.0114(15) 0.0146(15) -0.0011(12) 0.0009(12) -0.0047(12)
C17 0.0159(16) 0.0172(16) 0.0150(16) -0.0020(12) -0.0008(13) -0.0072(14)
C19 0.0179(17) 0.0099(14) 0.0133(15) -0.0034(12) 0.0063(13) -0.0048(13)
C16 0.028(2) 0.044(2) 0.0188(18) -0.0054(16) 0.0026(16) -0.0250(19)

loop_
_atom_type_symbol
_atom_type_description
_atom_type_scat_dispersion_real
_atom_type_scat_dispersion_imag
_atom_type_scat_source
C C 0.0033 0.0016 'International Tables Vol C Tables 4.2.6.8 and 6.1.1.4'
H H 0.0000 0.0000 'International Tables Vol C Tables 4.2.6.8 and 6.1.1.4'
Ce Ce -0.2486 2.6331 'International Tables Vol C Tables 4.2.6.8 and 6.1.1.4'
Co Co 0.3494 0.9721 'International Tables Vol C Tables 4.2.6.8 and 6.1.1.4'
N N 0.0061 0.0033 'International Tables Vol C Tables 4.2.6.8 and 6.1.1.4'
O O 0.0106 0.0060 'International Tables Vol C Tables 4.2.6.8 and 6.1.1.4'

loop_
_geom_angle_atom_site_label_1
_geom_angle_atom_site_label_2
_geom_angle_atom_site_label_3
_geom_angle
_geom_angle_site_symmetry_1
_geom_angle_site_symmetry_3
O6 Ce1 O5 107.87(9) 2_655 .
O6 Ce1 O8 82.17(9) 2_655 1_545
O5 Ce1 O8 151.40(9) . 1_545
O6 Ce1 O7 138.70(10) 2_655 2_565
O5 Ce1 O7 72.44(9) . 2_565
O8 Ce1 O7 117.92(8) 1_545 2_565
O6 Ce1 O2 71.88(9) 2_655 .
O5 Ce1 O2 128.18(9) . .
O8 Ce1 O2 80.23(8) 1_545 .
O7 Ce1 O2 76.47(9) 2_565 .
O6 Ce1 O9 142.94(10) 2_655 .
O5 Ce1 O9 76.51(9) . .
O8 Ce1 O9 79.75(9) 1_545 .
O7 Ce1 O9 78.26(10) 2_565 .
O2 Ce1 O9 135.14(9) . .
O6 Ce1 O10 74.40(9) 2_655 .
O5 Ce1 O10 75.95(9) . .
O8 Ce1 O10 81.45(8) 1_545 .
O7 Ce1 O10 140.08(9) 2_565 .
O2 Ce1 O10 143.38(9) . .
O9 Ce1 O10 71.11(9) . .
O6 Ce1 O1 71.09(9) 2_655 .
O5 Ce1 O1 79.88(9) . .
O8 Ce1 O1 128.48(8) 1_545 .
O7 Ce1 O1 68.36(9) 2_565 .
O2 Ce1 O1 50.15(8) . .
O9 Ce1 O1 143.60(9) . .
O10 Ce1 O1 128.69(8) . .
O6 Ce1 O8 133.33(8) 2_655 2_565
O5 Ce1 O8 114.16(8) . 2_565
O8 Ce1 O8 70.71(8) 1_545 2_565
O7 Ce1 O8 47.21(7) 2_565 2_565
O2 Ce1 O8 66.70(8) . 2_565
O9 Ce1 O8 68.88(8) . 2_565
O10 Ce1 O8 134.34(8) . 2_565
O1 Ce1 O8 96.83(8) . 2_565
O6 Ce1 C17 69.10(10) 2_655 .
O5 Ce1 C17 104.18(10) . .
O8 Ce1 C17 104.42(9) 1_545 .
O7 Ce1 C17 70.92(10) 2_565 .
O2 Ce1 C17 25.14(9) . .
O9 Ce1 C17 147.06(9) . .
O10 Ce1 C17 141.64(9) . .
O1 Ce1 C17 25.02(8) . .
O8 Ce1 C17 81.54(8) 2_565 .
O6 Ce1 C20 143.37(9) 2_655 2_565
O5 Ce1 C20 92.08(9) . 2_565
O8 Ce1 C20 94.90(8) 1_545 2_565
O7 Ce1 C20 23.06(8) 2_565 2_565
O2 Ce1 C20 71.64(9) . 2_565
O9 Ce1 C20 70.60(9) . 2_565
O10 Ce1 C20 141.57(9) . 2_565
O1 Ce1 C20 83.09(8) . 2_565
O8 Ce1 C20 24.26(8) 2_565 2_565
C17 Ce1 C20 76.48(9) . 2_565
O3 Co1 O3 180.00(14) 1_654 2_665
O3 Co1 N3 85.28(11) 1_654 1_664
O3 Co1 N3 94.72(11) 2_665 1_664
O3 Co1 N3 94.72(11) 1_654 2_655
O3 Co1 N3 85.28(11) 2_665 2_655
N3 Co1 N3 180.0 1_664 2_655
O3 Co1 N6 86.94(11) 1_654 2_764
O3 Co1 N6 93.06(11) 2_665 2_764
N3 Co1 N6 88.49(11) 1_664 2_764
N3 Co1 N6 91.51(11) 2_655 2_764
O3 Co1 N6 93.06(11) 1_654 .
O3 Co1 N6 86.94(11) 2_665 .
N3 Co1 N6 91.51(11) 1_664 .
N3 Co1 N6 88.49(11) 2_655 .
N6 Co1 N6 180.000(1) 2_764 .
C17 O2 Ce1 95.4(2) . .
C17 O1 Ce1 92.6(2) . .
C4 C3 C2 119.6(3) . .
C4 C3 C18 120.2(3) . .
C2 C3 C18 119.8(3) . .
C1 C2 C3 120.3(3) . .
C1 C2 H2 119.8 . .
C3 C2 H2 119.8 . .
N3 N2 N1 106.4(3) . .
Ce1 O9 H9A 118(2) . .
Ce1 O9 H9B 119(2) . .
H9A O9 H9B 110(2) . .
Ce1 O10 H10A 116(2) . .
Ce1 O10 H10B 117(2) . .
H10A O10 H10B 108(2) . .
C20 O7 Ce1 104.8(2) . 2_565
C8 C7 C12 119.3(3) . .
C8 C7 C19 118.3(3) . .
C12 C7 C19 122.3(3) . .
C18 O3 Co1 141.9(2) . 1_456
N5 N4 C15 111.1(3) . .
N5 N4 C11 119.3(3) . .
C15 N4 C11 129.5(3) . .
N2 N1 C13 111.5(3) . .
N2 N1 C5 116.8(3) . .
C13 N1 C5 131.1(3) . .
C10 C9 C8 119.8(3) . .
C10 C9 C20 123.4(3) . .
C8 C9 C20 116.8(3) . .
O4 C18 O3 125.1(3) . .
O4 C18 C3 119.1(3) . .
O3 C18 C3 115.8(3) . .
C19 O6 Ce1 173.2(3) . 2_655
C5 C4 C3 118.6(3) . .
C5 C4 H4 120.7 . .
C3 C4 H4 120.7 . .
C20 O8 Ce1 165.2(2) . 1_565
C20 O8 Ce1 84.93(19) . 2_565
Ce1 O8 Ce1 109.29(8) 1_565 2_565
N3 C14 C13 107.9(3) . .
N3 C14 H14 126.0 . .
C13 C14 H14 126.0 . .
C19 O5 Ce1 129.0(2) . .
C9 C10 C11 118.2(3) . .
C9 C10 H10 120.9 . .
C11 C10 H10 120.9 . .
N6 N5 N4 106.5(3) . .
C5 C6 C1 119.1(3) . .
C5 C6 H6 120.5 . .
C1 C6 H6 120.5 . .
N4 C15 C16 104.6(3) . .
N4 C15 H15 127.7 . .
C16 C15 H15 127.7 . .
N2 N3 C14 109.9(3) . .
N2 N3 Co1 116.6(2) . 1_446
C14 N3 Co1 132.3(2) . 1_446
C12 C11 C10 122.3(3) . .
C12 C11 N4 119.0(3) . .
C10 C11 N4 118.7(3) . .
C6 C5 C4 122.2(3) . .
C6 C5 N1 116.5(3) . .
C4 C5 N1 121.1(3) . .
N5 N6 C16 109.4(3) . .
N5 N6 Co1 124.5(2) . .
C16 N6 Co1 124.3(2) . .
N1 C13 C14 104.2(3) . .
N1 C13 H13 127.9 . .
C14 C13 H13 127.9 . .
C6 C1 C2 120.0(3) . .
C6 C1 C17 118.8(3) . .
C2 C1 C17 121.1(3) . .
O7 C20 O8 122.5(3) . .
O7 C20 C9 116.7(3) . .
O8 C20 C9 120.7(3) . .
O7 C20 Ce1 52.17(17) . 2_565
O8 C20 Ce1 70.82(18) . 2_565
C9 C20 Ce1 165.5(2) . 2_565
C11 C12 C7 118.6(3) . .
C11 C12 H12 120.7 . .
C7 C12 H12 120.7 . .
C7 C8 C9 121.4(3) . .
C7 C8 H8 119.3 . .
C9 C8 H8 119.3 . .
O1 C17 O2 121.8(3) . .
O1 C17 C1 120.1(3) . .
O2 C17 C1 118.1(3) . .
O1 C17 Ce1 62.42(18) . .
O2 C17 Ce1 59.44(18) . .
C1 C17 Ce1 177.1(2) . .
O6 C19 O5 124.4(3) . .
O6 C19 C7 118.8(3) . .
O5 C19 C7 116.7(3) . .
N6 C16 C15 108.5(3) . .
N6 C16 H16 125.8 . .
C15 C16 H16 125.8 . .

loop_
_geom_bond_atom_site_label_1
_geom_bond_atom_site_label_2
_geom_bond_distance
_geom_bond_site_symmetry_2
Ce1 O6 2.421(3) 2_655
Ce1 O5 2.466(2) .
Ce1 O8 2.468(2) 1_545
Ce1 O7 2.504(2) 2_565
Ce1 O2 2.564(3) .
Ce1 O9 2.571(3) .
Ce1 O10 2.576(3) .
Ce1 O1 2.630(2) .
Ce1 O8 2.907(3) 2_565
Ce1 C17 2.964(3) .
Ce1 C20 3.066(3) 2_565
Co1 O3 2.047(2) 1_654
Co1 O3 2.047(2) 2_665
Co1 N3 2.120(3) 1_664
Co1 N3 2.120(3) 2_655
Co1 N6 2.208(3) 2_764
Co1 N6 2.208(3) .
O2 C17 1.265(4) .
O4 C18 1.247(4) .
O1 C17 1.255(4) .
C3 C4 1.393(5) .
C3 C2 1.393(5) .
C3 C18 1.513(5) .
C2 C1 1.389(5) .
C2 H2 0.9300 .
N2 N3 1.303(4) .
N2 N1 1.338(4) .
O9 H9A 0.850(10) .
O9 H9B 0.843(10) .
O10 H10A 0.853(10) .
O10 H10B 0.849(10) .
O7 C20 1.242(4) .
O7 Ce1 2.504(2) 2_565
C7 C8 1.382(4) .
C7 C12 1.393(5) .
C7 C19 1.503(4) .
O3 C18 1.250(4) .
O3 Co1 2.047(2) 1_456
N4 N5 1.341(4) .
N4 C15 1.345(5) .
N4 C11 1.437(4) .
N1 C13 1.344(5) .
N1 C5 1.432(4) .
C9 C10 1.386(5) .
C9 C8 1.388(4) .
C9 C20 1.500(4) .
O6 C19 1.243(4) .
O6 Ce1 2.421(3) 2_655
C4 C5 1.384(5) .
C4 H4 0.9300 .
O8 C20 1.265(4) .
O8 Ce1 2.468(2) 1_565
O8 Ce1 2.907(3) 2_565
C14 N3 1.351(5) .
C14 C13 1.368(5) .
C14 H14 0.9300 .
O5 C19 1.244(4) .
C10 C11 1.390(5) .
C10 H10 0.9300 .
N5 N6 1.310(4) .
C6 C5 1.373(5) .
C6 C1 1.383(5) .
C6 H6 0.9300 .
C15 C16 1.357(5) .
C15 H15 0.9300 .
N3 Co1 2.120(3) 1_446
C11 C12 1.387(5) .
N6 C16 1.350(5) .
C13 H13 0.9300 .
C1 C17 1.495(5) .
C20 Ce1 3.066(3) 2_565
C12 H12 0.9300 .
C8 H8 0.9300 .
C16 H16 0.9300 .

loop_
_geom_hbond_atom_site_label_D
_geom_hbond_atom_site_label_H
_geom_hbond_atom_site_label_A
_geom_hbond_distance_DH
_geom_hbond_distance_HA
_geom_hbond_distance_DA
_geom_hbond_angle_DHA
_geom_hbond_site_symmetry_A
O9 H9A O2 0.850(10) 1.98(3) 2.727(4) 146(5) 2
O10 H10B O4 0.849(10) 1.883(15) 2.711(4) 164(4) 1_554
O10 H10A O1 0.853(10) 1.851(11) 2.701(4) 174(4) 2_655
O9 H9A O2 0.850(10) 1.98(3) 2.727(4) 146(5) 2
